data_1101134
loop_
_publ_author_name
'G. Cervantes'
'V. Moreno'
'E. Molins'
'Miguel Quir\'os'

_publ_section_title
;
 Pd(II) and Pt(II) D-penicillamine complexes. Crystal structure
 of a tridentate D-penicillamine cluster of Pd(II)
;
_journal_name_full Polyhedron
_journal_page_first 3343
_journal_page_last 3350
_journal_paper_doi 10.1016/S0277-5387(98)00114-4
_journal_volume 17
_journal_year 1998
_chemical_formula_sum 'C15 H31.75 Cl0.88 K0.88 N3 O8.38 Pd3 S3'
_chemical_formula_weight 868.80
_space_group_IT_number 1
_symmetry_cell_setting triclinic
_symmetry_space_group_name_Hall 'P 1'
_symmetry_space_group_name_H-M 'P 1'
_cell_angle_alpha 91.190(10)
_cell_angle_beta 94.500(10)
_cell_angle_gamma 108.670(10)
_cell_formula_units_Z 4
_cell_length_a 11.0760(10)
_cell_length_b 11.045(2)
_cell_length_c 24.728(2)
_cell_measurement_temperature 293(2)
_cell_volume 2853.7(6)
_diffrn_ambient_temperature 293(2)
_exptl_crystal_density_diffrn 2.022
_refine_ls_R_factor_obs 0.0585
_refine_ls_wR_factor_obs 0.1454
_cod_database_code 1101134

loop_
_symmetry_equiv_pos_as_xyz
'x, y, z'

loop_
_atom_site_aniso_label
_atom_site_aniso_U_11
_atom_site_aniso_U_22
_atom_site_aniso_U_33
_atom_site_aniso_U_23
_atom_site_aniso_U_13
_atom_site_aniso_U_12
Pd1A 0.0203(4) 0.0235(5) 0.0240(6) 0.0038(4) 0.0027(4) 0.0090(4)
Pd2A 0.0229(4) 0.0196(5) 0.0243(6) 0.0053(4) 0.0054(4) 0.0081(4)
Pd3A 0.0203(4) 0.0221(5) 0.0228(6) 0.0034(4) 0.0018(3) 0.0074(4)
S1A 0.0261(15) 0.022(2) 0.026(2) 0.0052(13) 0.0025(12) 0.0077(12)
S2A 0.0253(14) 0.027(2) 0.023(2) 0.0025(13) 0.0035(12) 0.0102(12)
S3A 0.0276(15) 0.024(2) 0.019(2) 0.0036(12) 0.0031(12) 0.0097(12)
Pd1B 0.0208(4) 0.0237(5) 0.0245(6) 0.0035(4) 0.0030(4) 0.0094(4)
Pd2B 0.0166(4) 0.0261(5) 0.0241(6) 0.0014(4) 0.0022(3) 0.0074(4)
Pd3B 0.0206(4) 0.0240(5) 0.0229(6) 0.0043(4) 0.0030(4) 0.0090(4)
S1B 0.0220(14) 0.030(2) 0.020(2) 0.0036(13) 0.0018(11) 0.0082(12)
S2B 0.0250(15) 0.031(2) 0.021(2) 0.0013(13) 0.0026(12) 0.0114(13)
S3B 0.0219(14) 0.029(2) 0.020(2) 0.0020(13) 0.0009(11) 0.0099(12)
Pd1C 0.0378(6) 0.0353(6) 0.0243(7) 0.0054(5) 0.0001(4) 0.0148(5)
Pd2C 0.0296(5) 0.0389(6) 0.0295(7) 0.0028(5) 0.0054(4) 0.0127(5)
Pd3C 0.0396(6) 0.0370(6) 0.0250(7) 0.0048(5) -0.0014(5) 0.0098(5)
S1C 0.035(2) 0.043(2) 0.021(2) 0.004(2) 0.0035(14) 0.016(2)
S2C 0.052(2) 0.038(2) 0.026(2) 0.002(2) 0.000(2) 0.020(2)
S3C 0.033(2) 0.042(2) 0.024(2) 0.009(2) 0.0044(14) 0.015(2)
Pd1D 0.0305(5) 0.0329(6) 0.0271(7) 0.0088(5) 0.0047(4) 0.0098(4)
Pd2D 0.0322(5) 0.0248(5) 0.0269(7) 0.0036(4) 0.0067(4) 0.0071(4)
Pd3D 0.0331(5) 0.0335(6) 0.0279(7) 0.0079(5) 0.0077(4) 0.0068(5)
S1D 0.038(2) 0.028(2) 0.027(2) 0.0057(14) 0.0060(14) 0.0106(15)
S2D 0.036(2) 0.040(2) 0.027(2) 0.007(2) 0.0077(14) 0.016(2)
S3D 0.038(2) 0.026(2) 0.024(2) 0.0000(14) 0.0011(14) 0.0090(14)
K1 0.0284(14) 0.033(2) 0.030(2) 0.0062(13) 0.0032(11) 0.0115(12)
K2 0.0296(15) 0.035(2) 0.049(3) 0.004(2) 0.0025(14) 0.0055(13)
Cl1 0.058(2) 0.033(2) 0.047(3) 0.007(2) 0.005(2) 0.017(2)
Cl2 0.026(2) 0.059(3) 0.050(3) 0.005(2) 0.004(2) 0.015(2)

loop_
_atom_site_label
_atom_site_type_symbol
_atom_site_fract_x
_atom_site_fract_y
_atom_site_fract_z
_atom_site_U_iso_or_equiv
_atom_site_thermal_displace_type
_atom_site_occupancy
_atom_site_calc_flag
_atom_site_refinement_flags
_atom_site_disorder_group
Pd1A Pd 0.0000 0.0000 0.0000 0.0221(2) Uani 1 d . .
Pd2A Pd 0.28381(12) 0.14147(13) 0.00511(6) 0.0217(2) Uani 1 d . .
Pd3A Pd 0.09199(12) 0.30472(13) -0.01264(6) 0.0216(2) Uani 1 d . .
C11A C 0.3094(10) 0.4585(11) -0.0758(5) 0.026(3) Uiso 1 d D .
O11A O 0.1937(8) 0.4291(10) -0.0668(5) 0.031(2) Uiso 1 d D .
O21A O 0.3565(9) 0.5384(10) -0.1090(5) 0.035(2) Uiso 1 d D .
C21A C 0.4009(10) 0.4075(10) -0.0403(4) 0.021(2) Uiso 1 d D .
H11A H 0.4886(10) 0.4491(10) -0.0486(4) 0.050 Uiso 1 d R .
N1A N 0.3659(11) 0.2665(9) -0.0542(5) 0.031(3) Uiso 1 d D .
H21A H 0.4358(11) 0.2495(9) -0.0626(5) 0.050 Uiso 1 d R .
H31A H 0.3080(11) 0.2482(9) -0.0802(5) 0.050 Uiso 1 d R .
C31A C 0.4002(12) 0.4326(11) 0.0208(5) 0.029(3) Uiso 1 d D .
C41A C 0.3925(14) 0.5674(12) 0.0328(7) 0.035(3) Uiso 1 d D .
H41A H 0.3198(14) 0.5788(12) 0.0147(7) 0.070 Uiso 1 d R .
H51A H 0.4691(14) 0.6315(12) 0.0248(7) 0.070 Uiso 1 d R .
H61A H 0.3840(14) 0.5753(12) 0.0668(7) 0.070 Uiso 1 d R .
C51A C 0.5205(13) 0.4192(16) 0.0504(7) 0.041(4) Uiso 1 d D .
H71A H 0.5283(13) 0.3367(16) 0.0435(7) 0.070 Uiso 1 d R .
H81A H 0.5108(13) 0.4285(16) 0.0842(7) 0.070 Uiso 1 d R .
H91A H 0.5959(13) 0.4847(16) 0.0422(7) 0.070 Uiso 1 d R .
S1A S 0.2626(3) 0.3159(3) 0.0473(2) 0.0247(7) Uani 1 d . .
C12A C -0.1864(11) 0.0555(10) -0.0865(5) 0.027(3) Uiso 1 d D .
O12A O -0.1242(10) -0.0159(10) -0.0701(5) 0.040(3) Uiso 1 d D .
O22A O -0.2497(10) 0.0343(10) -0.1319(4) 0.036(2) Uiso 1 d D .
C22A C -0.1866(10) 0.1764(9) -0.0546(4) 0.021(2) Uiso 1 d D .
H12A H -0.2608(10) 0.1995(9) -0.0675(4) 0.050 Uiso 1 d R .
N2A N -0.0699(9) 0.2825(10) -0.0665(5) 0.027(2) Uiso 1 d D .
H22A H -0.0880(9) 0.3564(10) -0.0674(5) 0.050 Uiso 1 d R .
H32A H -0.0486(9) 0.2655(10) -0.0959(5) 0.050 Uiso 1 d R .
C32A C -0.1965(11) 0.1662(10) 0.0062(5) 0.024(3) Uiso 1 d D .
C42A C -0.3003(13) 0.0467(12) 0.0207(7) 0.036(3) Uiso 1 d D .
H42A H -0.2890(13) -0.0283(12) 0.0063(7) 0.070 Uiso 1 d R .
H52A H -0.3836(13) 0.0503(12) 0.0101(7) 0.070 Uiso 1 d R .
H62A H -0.2926(13) 0.0431(12) 0.0554(7) 0.070 Uiso 1 d R .
C52A C -0.2178(16) 0.2859(13) 0.0294(7) 0.044(4) Uiso 1 d D .
H72A H -0.1545(16) 0.3622(13) 0.0204(7) 0.070 Uiso 1 d R .
H82A H -0.2105(16) 0.2809(13) 0.0640(7) 0.070 Uiso 1 d R .
H92A H -0.3016(16) 0.2881(13) 0.0187(7) 0.070 Uiso 1 d R .
S2A S -0.0390(3) 0.1691(3) 0.0406(2) 0.0246(7) Uani 1 d . .
C13A C 0.2702(10) -0.1212(10) -0.0382(5) 0.025(3) Uiso 1 d D .
O13A O 0.3201(9) -0.0023(8) -0.0390(5) 0.034(2) Uiso 1 d D .
O23A O 0.3107(10) -0.1971(10) -0.0638(5) 0.040(3) Uiso 1 d D .
C23A C 0.1558(9) -0.1826(12) -0.0058(4) 0.025(3) Uiso 1 d D .
H13A H 0.1395(9) -0.2751(12) -0.0090(4) 0.050 Uiso 1 d R .
N3A N 0.0386(10) -0.1596(12) -0.0313(5) 0.031(3) Uiso 1 d D .
H23A H -0.0298(10) -0.2301(12) -0.0299(5) 0.050 Uiso 1 d R .
H33A H 0.0514(10) -0.1465(12) -0.0626(5) 0.050 Uiso 1 d R .
C33A C 0.1766(10) -0.1464(12) 0.0545(4) 0.025(3) Uiso 1 d D .
C43A C 0.3092(11) -0.1420(15) 0.0781(7) 0.036(3) Uiso 1 d D .
H43A H 0.3750(11) -0.0857(15) 0.0608(7) 0.070 Uiso 1 d R .
H53A H 0.3165(11) -0.2263(15) 0.0768(7) 0.070 Uiso 1 d R .
H63A H 0.3186(11) -0.1110(15) 0.1112(7) 0.070 Uiso 1 d R .
C53A C 0.0764(13) -0.2394(16) 0.0849(7) 0.043(4) Uiso 1 d D .
H73A H -0.0085(13) -0.2462(16) 0.0717(7) 0.070 Uiso 1 d R .
H83A H 0.0891(13) -0.2070(16) 0.1179(7) 0.070 Uiso 1 d R .
H93A H 0.0869(13) -0.3224(16) 0.0836(7) 0.070 Uiso 1 d R .
S3A S 0.1594(3) 0.0135(3) 0.0649(2) 0.0230(6) Uani 1 d . .
Pd1B Pd 0.47553(12) 0.44029(13) 0.74177(6) 0.0224(2) Uani 1 d . .
Pd2B Pd 0.61537(12) 0.72271(14) 0.73654(7) 0.0221(2) Uani 1 d . .
Pd3B Pd 0.78417(12) 0.53590(14) 0.75455(7) 0.0220(2) Uani 1 d . .
C11B C 0.9604(10) 0.7736(9) 0.8162(5) 0.021(2) Uiso 1 d D .
O11B O 0.9258(9) 0.6545(8) 0.8084(5) 0.030(2) Uiso 1 d D .
O21B O 1.0489(9) 0.8323(9) 0.8505(4) 0.034(2) Uiso 1 d D .
C21B C 0.8962(10) 0.8553(11) 0.7820(4) 0.023(3) Uiso 1 d D .
H11B H 0.9410(10) 0.9457(11) 0.7911(4) 0.050 Uiso 1 d R .
N1B N 0.7598(9) 0.8259(11) 0.7954(5) 0.027(2) Uiso 1 d D .
H21B H 0.7459(9) 0.8991(11) 0.8038(5) 0.050 Uiso 1 d R .
H31B H 0.7503(9) 0.7774(11) 0.8214(5) 0.050 Uiso 1 d R .
C31B C 0.9033(11) 0.8352(12) 0.7213(5) 0.026(3) Uiso 1 d D .
C41B C 1.0324(12) 0.8214(14) 0.7089(7) 0.033(3) Uiso 1 d D .
H41B H 1.0509(12) 0.7567(14) 0.7278(7) 0.070 Uiso 1 d R .
H51B H 1.0999(12) 0.9013(14) 0.7156(7) 0.070 Uiso 1 d R .
H61B H 1.0258(12) 0.7971(14) 0.6751(7) 0.070 Uiso 1 d R .
C51B C 0.8813(17) 0.9427(16) 0.6894(7) 0.050(4) Uiso 1 d D .
H71B H 0.8025(17) 0.9555(16) 0.6962(7) 0.070 Uiso 1 d R .
H81B H 0.8766(17) 0.9169(16) 0.6559(7) 0.070 Uiso 1 d R .
H91B H 0.9507(17) 1.0211(16) 0.6964(7) 0.070 Uiso 1 d R .
S1B S 0.7756(3) 0.6872(3) 0.6946(2) 0.0238(7) Uani 1 d . .
C12B C 0.5594(10) 0.2814(12) 0.8285(5) 0.024(3) Uiso 1 d D .
O12B O 0.4829(10) 0.3380(11) 0.8113(5) 0.039(3) Uiso 1 d D .
O22B O 0.5533(10) 0.2333(10) 0.8737(4) 0.036(2) Uiso 1 d D .
C22B C 0.6687(9) 0.2714(10) 0.7957(4) 0.020(2) Uiso 1 d D .
H12B H 0.6970(9) 0.2018(10) 0.8083(4) 0.050 Uiso 1 d R .
N2B N 0.7793(9) 0.3924(10) 0.8066(5) 0.025(2) Uiso 1 d D .
H22B H 0.8530(9) 0.3741(10) 0.8075(5) 0.050 Uiso 1 d R .
H32B H 0.7737(9) 0.4245(10) 0.8361(5) 0.050 Uiso 1 d R .
C32B C 0.6402(10) 0.2419(12) 0.7348(5) 0.030(3) Uiso 1 d D .
C42B C 0.7507(13) 0.2127(16) 0.7100(7) 0.042(4) Uiso 1 d D .
H42B H 0.8300(13) 0.2796(16) 0.7191(7) 0.070 Uiso 1 d R .
H52B H 0.7328(13) 0.2081(16) 0.6755(7) 0.070 Uiso 1 d R .
H62B H 0.7574(13) 0.1325(16) 0.7204(7) 0.070 Uiso 1 d R .
C52B C 0.5176(12) 0.1312(15) 0.7201(7) 0.042(4) Uiso 1 d D .
H72B H 0.4470(12) 0.1455(15) 0.7345(7) 0.070 Uiso 1 d R .
H82B H 0.5267(12) 0.0518(15) 0.7304(7) 0.070 Uiso 1 d R .
H92B H 0.5021(12) 0.1274(15) 0.6855(7) 0.070 Uiso 1 d R .
S2B S 0.6309(3) 0.3879(4) 0.7016(2) 0.0252(7) Uani 1 d . .
C13B C 0.3677(9) 0.7223(10) 0.7804(5) 0.022(2) Uiso 1 d D .
O13B O 0.4863(8) 0.7741(10) 0.7805(5) 0.034(2) Uiso 1 d D .
O23B O 0.3002(9) 0.7727(10) 0.8047(5) 0.037(2) Uiso 1 d D .
C23B C 0.2940(11) 0.5967(9) 0.7477(4) 0.026(3) Uiso 1 d D .
H13B H 0.2027(11) 0.5804(9) 0.7508(4) 0.050 Uiso 1 d R .
N3B N 0.3302(11) 0.4902(10) 0.7741(5) 0.031(3) Uiso 1 d D .
H23B H 0.2604(11) 0.4204(10) 0.7741(5) 0.050 Uiso 1 d R .
H33B H 0.3572(11) 0.5170(10) 0.8052(5) 0.050 Uiso 1 d R .
C33B C 0.3119(11) 0.5989(10) 0.6873(4) 0.025(3) Uiso 1 d D .
C43B C 0.3082(13) 0.7240(11) 0.6631(6) 0.032(3) Uiso 1 d D .
H43B H 0.3701(13) 0.7963(11) 0.6804(6) 0.070 Uiso 1 d R .
H53B H 0.2245(13) 0.7318(11) 0.6638(6) 0.070 Uiso 1 d R .
H63B H 0.3282(13) 0.7210(11) 0.6301(6) 0.070 Uiso 1 d R .
C53B C 0.2085(14) 0.4870(13) 0.6571(7) 0.042(4) Uiso 1 d D .
H73B H 0.2060(14) 0.4069(13) 0.6705(7) 0.070 Uiso 1 d R .
H83B H 0.2300(14) 0.4874(13) 0.6242(7) 0.070 Uiso 1 d R .
H93B H 0.1262(14) 0.4983(13) 0.6578(7) 0.070 Uiso 1 d R .
S3B S 0.4682(3) 0.5788(3) 0.6766(2) 0.0235(7) Uani 1 d . .
Pd1C Pd 0.75139(14) 0.18213(15) 0.50002(7) 0.0319(3) Uani 1 d . .
Pd2C Pd 0.92866(14) 0.0251(2) 0.52271(7) 0.0321(3) Uani 1 d . .
Pd3C Pd 1.04598(14) 0.33035(15) 0.51865(7) 0.0347(3) Uani 1 d . .
C11C C 1.2535(15) 0.2398(13) 0.4749(7) 0.052(5) Uiso 1 d D .
O11C O 1.2005(12) 0.3250(12) 0.4786(6) 0.052(3) Uiso 1 d D .
O21C O 1.3533(16) 0.2605(18) 0.4515(9) 0.095(6) Uiso 1 d D .
C21C C 1.2143(12) 0.1191(11) 0.5079(5) 0.036(3) Uiso 1 d D .
H11C H 1.2777(12) 0.0754(11) 0.5044(5) 0.050 Uiso 1 d R .
N1C N 1.0879(12) 0.0296(13) 0.4841(6) 0.046(4) Uiso 1 d D .
H21C H 1.0924(12) -0.0502(13) 0.4812(6) 0.050 Uiso 1 d R .
H31C H 1.0757(12) 0.0556(13) 0.4541(6) 0.050 Uiso 1 d R .
C31C C 1.2117(13) 0.1451(12) 0.5684(5) 0.035(3) Uiso 1 d D .
C41C C 1.3298(14) 0.2540(14) 0.5917(7) 0.043(4) Uiso 1 d D .
H41C H 1.3401(14) 0.3293(14) 0.5736(7) 0.070 Uiso 1 d R .
H51C H 1.4052(14) 0.2292(14) 0.5912(7) 0.070 Uiso 1 d R .
H61C H 1.3168(14) 0.2719(14) 0.6246(7) 0.070 Uiso 1 d R .
C51C C 1.2004(17) 0.0249(14) 0.5992(7) 0.050(4) Uiso 1 d D .
H71C H 1.1285(17) -0.0460(14) 0.5862(7) 0.070 Uiso 1 d R .
H81C H 1.1888(17) 0.0453(14) 0.6320(7) 0.070 Uiso 1 d R .
H91C H 1.2772(17) 0.0026(14) 0.5986(7) 0.070 Uiso 1 d R .
S1C S 1.0634(4) 0.1819(4) 0.5789(2) 0.0322(8) Uani 1 d . .
C12C C 0.7882(13) 0.4032(12) 0.4260(6) 0.043(4) Uiso 1 d D .
O12C O 0.7393(12) 0.2873(10) 0.4334(6) 0.050(3) Uiso 1 d D .
O22C O 0.7521(14) 0.4515(13) 0.3855(6) 0.065(4) Uiso 1 d D .
C22C C 0.8897(11) 0.4925(14) 0.4671(5) 0.045(4) Uiso 1 d D .
H12C H 0.9060(11) 0.5808(14) 0.4574(5) 0.050 Uiso 1 d R .
N2C N 1.0130(11) 0.4647(14) 0.4656(7) 0.044(3) Uiso 1 d D .
H22C H 1.0785(11) 0.5387(14) 0.4698(7) 0.050 Uiso 1 d R .
H32C H 1.0139(11) 0.4312(14) 0.4359(7) 0.050 Uiso 1 d R .
C32C C 0.8532(12) 0.4905(14) 0.5254(6) 0.041(4) Uiso 1 d D .
C42C C 0.9431(16) 0.6082(18) 0.5590(8) 0.061(5) Uiso 1 d D .
H42C H 1.0306(16) 0.6134(18) 0.5567(8) 0.070 Uiso 1 d R .
H52C H 0.9235(16) 0.5980(18) 0.5921(8) 0.070 Uiso 1 d R .
H62C H 0.9302(16) 0.6852(18) 0.5478(8) 0.070 Uiso 1 d R .
C52C C 0.7158(13) 0.4863(21) 0.5284(9) 0.061(5) Uiso 1 d D .
H72C H 0.6582(13) 0.4150(21) 0.5090(9) 0.070 Uiso 1 d R .
H82C H 0.7046(13) 0.5642(21) 0.5175(9) 0.070 Uiso 1 d R .
H92C H 0.6979(13) 0.4769(21) 0.5617(9) 0.070 Uiso 1 d R .
S2C S 0.8727(4) 0.3471(4) 0.5572(2) 0.0371(9) Uani 1 d . .
C13C C 0.7075(11) -0.1698(12) 0.4576(6) 0.039(4) Uiso 1 d D .
O13C O 0.8255(9) -0.1220(11) 0.4691(6) 0.046(3) Uiso 1 d D .
O23C O 0.6579(13) -0.2749(12) 0.4325(7) 0.064(4) Uiso 1 d D .
C23C C 0.6162(12) -0.1024(12) 0.4774(5) 0.037(3) Uiso 1 d D .
H13C H 0.5293(12) -0.1552(12) 0.4652(5) 0.050 Uiso 1 d R .
N3C N 0.6414(12) 0.0247(10) 0.4523(5) 0.034(3) Uiso 1 d D .
H23C H 0.5666(12) 0.0356(10) 0.4421(5) 0.050 Uiso 1 d R .
H33C H 0.6839(12) 0.0218(10) 0.4261(5) 0.050 Uiso 1 d R .
C33C C 0.6152(13) -0.0914(13) 0.5383(5) 0.037(3) Uiso 1 d D .
C43C C 0.5046(15) -0.0485(17) 0.5544(8) 0.046(4) Uiso 1 d D .
H43C H 0.5002(15) 0.0244(17) 0.5369(8) 0.070 Uiso 1 d R .
H53C H 0.5201(15) -0.0258(17) 0.5884(8) 0.070 Uiso 1 d R .
H63C H 0.4251(15) -0.1170(17) 0.5482(8) 0.070 Uiso 1 d R .
C53C C 0.6199(17) -0.2093(15) 0.5667(7) 0.048(4) Uiso 1 d D .
H73C H 0.6878(17) -0.2376(15) 0.5567(7) 0.070 Uiso 1 d R .
H83C H 0.5399(17) -0.2772(15) 0.5605(7) 0.070 Uiso 1 d R .
H93C H 0.6348(17) -0.1860(15) 0.6007(7) 0.070 Uiso 1 d R .
S3C S 0.7600(4) 0.0451(4) 0.5648(2) 0.0320(8) Uani 1 d . .
Pd1D Pd 0.82520(13) 0.35298(15) 0.24172(7) 0.0300(3) Uani 1 d . .
Pd2D Pd 0.65858(14) 0.52349(14) 0.22050(7) 0.0282(2) Uani 1 d . .
Pd3D Pd 0.96263(14) 0.64511(14) 0.22042(7) 0.0321(3) Uani 1 d . .
C11D C 0.8899(11) 0.8699(12) 0.2636(6) 0.037(3) Uiso 1 d D .
O11D O 0.9744(11) 0.8180(12) 0.2578(6) 0.048(3) Uiso 1 d D .
O21D O 0.9138(13) 0.9735(12) 0.2900(6) 0.059(4) Uiso 1 d D .
C21D C 0.7559(10) 0.8145(12) 0.2324(5) 0.034(3) Uiso 1 d D .
H11D H 0.7135(10) 0.8792(12) 0.2360(5) 0.050 Uiso 1 d R .
N1D N 0.6790(12) 0.6991(11) 0.2598(6) 0.038(3) Uiso 1 d D .
H21D H 0.6011(12) 0.7046(11) 0.2639(6) 0.050 Uiso 1 d R .
H31D H 0.7197(12) 0.7003(11) 0.2893(6) 0.050 Uiso 1 d R .
C31D C 0.7554(11) 0.7891(13) 0.1719(5) 0.033(3) Uiso 1 d D .
C41D C 0.8540(14) 0.8989(16) 0.1471(7) 0.048(4) Uiso 1 d D .
H41D H 0.9370(14) 0.9141(16) 0.1639(7) 0.070 Uiso 1 d R .
H51D H 0.8310(14) 0.9755(16) 0.1488(7) 0.070 Uiso 1 d R .
H61D H 0.8557(14) 0.8744(16) 0.1138(7) 0.070 Uiso 1 d R .
C51D C 0.6230(12) 0.7702(17) 0.1434(7) 0.045(4) Uiso 1 d D .
H71D H 0.5578(12) 0.7033(17) 0.1570(7) 0.070 Uiso 1 d R .
H81D H 0.6274(12) 0.7472(17) 0.1102(7) 0.070 Uiso 1 d R .
H91D H 0.6027(12) 0.8484(17) 0.1452(7) 0.070 Uiso 1 d R .
S1D S 0.7905(4) 0.6374(4) 0.1616(2) 0.0305(8) Uani 1 d . .
C12D C 1.0690(12) 0.4253(14) 0.3151(6) 0.043(4) Uiso 1 d D .
O12D O 0.9548(9) 0.3577(11) 0.3057(5) 0.042(3) Uiso 1 d D .
O22D O 1.1273(15) 0.4278(17) 0.3607(6) 0.081(5) Uiso 1 d D .
C22D C 1.1435(14) 0.5119(11) 0.2732(5) 0.041(4) Uiso 1 d D .
H12D H 1.2348(14) 0.5335(11) 0.2835(5) 0.050 Uiso 1 d R .
N2D N 1.1124(14) 0.6351(11) 0.2728(7) 0.045(3) Uiso 1 d D .
H22D H 1.1843(14) 0.6993(11) 0.2684(7) 0.050 Uiso 1 d R .
H32D H 1.0896(14) 0.6482(11) 0.3024(7) 0.050 Uiso 1 d R .
C32D C 1.1250(14) 0.4541(12) 0.2157(5) 0.037(3) Uiso 1 d D .
C42D C 1.1255(22) 0.3162(14) 0.2141(10) 0.069(6) Uiso 1 d D .
H42D H 1.0640(22) 0.2639(14) 0.2340(10) 0.070 Uiso 1 d R .
H52D H 1.2092(22) 0.3138(14) 0.2248(10) 0.070 Uiso 1 d R .
H62D H 1.1040(22) 0.2844(14) 0.1810(10) 0.070 Uiso 1 d R .
C52D C 1.2273(19) 0.5356(18) 0.1818(8) 0.063(6) Uiso 1 d D .
H72D H 1.2286(19) 0.6229(18) 0.1836(8) 0.070 Uiso 1 d R .
H82D H 1.2050(19) 0.5022(18) 0.1489(8) 0.070 Uiso 1 d R .
H92D H 1.3103(19) 0.5316(18) 0.1927(8) 0.070 Uiso 1 d R .
S2D S 0.9682(4) 0.4569(4) 0.1837(2) 0.0331(8) Uani 1 d . .
C13D C 0.4854(12) 0.3204(11) 0.2850(6) 0.037(3) Uiso 1 d D .
O13D O 0.5317(11) 0.4368(9) 0.2764(5) 0.041(3) Uiso 1 d D .
O23D O 0.3875(12) 0.2761(13) 0.3092(7) 0.064(4) Uiso 1 d D .
C23D C 0.5486(11) 0.2231(12) 0.2658(5) 0.030(3) Uiso 1 d D .
H13D H 0.5011(11) 0.1393(12) 0.2772(5) 0.050 Uiso 1 d R .
N3D N 0.6821(10) 0.2603(12) 0.2921(5) 0.034(3) Uiso 1 d D .
H23D H 0.6974(10) 0.1904(12) 0.3035(5) 0.050 Uiso 1 d R .
H33D H 0.6873(10) 0.3146(12) 0.3174(5) 0.050 Uiso 1 d R .
C33D C 0.5430(12) 0.2040(14) 0.2043(5) 0.037(3) Uiso 1 d D .
C43D C 0.4128(14) 0.1952(19) 0.1758(8) 0.052(5) Uiso 1 d D .
H43D H 0.3861(14) 0.2656(19) 0.1860(8) 0.070 Uiso 1 d R .
H53D H 0.3487(14) 0.1162(19) 0.1818(8) 0.070 Uiso 1 d R .
H63D H 0.4240(14) 0.1989(19) 0.1418(8) 0.070 Uiso 1 d R .
C53D C 0.5797(15) 0.0882(15) 0.1874(7) 0.043(4) Uiso 1 d D .
H73D H 0.6591(15) 0.0903(15) 0.2046(7) 0.070 Uiso 1 d R .
H83D H 0.5895(15) 0.0927(15) 0.1533(7) 0.070 Uiso 1 d R .
H93D H 0.5142(15) 0.0100(15) 0.1933(7) 0.070 Uiso 1 d R .
S3D S 0.6652(4) 0.3407(4) 0.1783(2) 0.0296(8) Uani 1 d . .
K1 K 0.1286(3) 0.6107(3) -0.1293(2) 0.0300(7) Uani 1 d . .
K2 K 0.4841(3) -0.0339(4) -0.1288(2) 0.0391(8) Uani 1 d . .
K3 K 0.2048(8) 0.0231(9) 0.3182(4) 0.077(2) Uiso 0.70 d P .
K4 K 0.4820(13) -0.5144(12) 0.3967(6) 0.068(3) Uiso 0.45 d P .
K5 K 0.4041(19) -0.5342(18) 0.3876(9) 0.081(5) Uiso 0.35 d P .
Cl1 Cl -0.1333(4) 0.5442(4) -0.0640(2) 0.0452(10) Uani 1 d . .
Cl2 Cl 0.0404(4) 0.3282(5) -0.1952(2) 0.0449(10) Uani 1 d . .
Cl3 Cl 0.2043(6) 0.7730(6) 0.4827(3) 0.0527(15) Uiso 0.75 d P .
Cl4 Cl 0.3105(14) 0.8853(15) 0.2346(7) 0.066(4) Uiso 0.40 d P .
Cl5 Cl 0.4299(17) 0.8090(18) 0.2790(9) 0.071(4) Uiso 0.35 d P .
O1W O 0.5667(15) -0.2101(15) -0.0660(8) 0.064(4) Uiso 1 d . .
O2W O 0.1385(14) 0.1327(15) -0.1303(7) 0.061(4) Uiso 1 d . .
O3W O 0.8258(13) 0.6957(14) 0.3597(7) 0.055(3) Uiso 1 d . .
O4W O 0.6505(15) -0.3803(15) -0.1293(8) 0.063(4) Uiso 1 d . .
O5W O 0.6974(14) 1.0124(15) 0.3351(7) 0.062(4) Uiso 1 d . .
O6W O 0.2885(15) 0.0288(16) -0.1911(8) 0.067(4) Uiso 1 d . .
O7W O 0.1909(20) 0.1822(21) -0.2697(11) 0.070(6) Uiso 0.75 d P .
O8W O 1.0537(21) 0.1442(22) 0.3796(11) 0.072(6) Uiso 0.75 d P .
O9W O 1.3866(23) 0.0307(24) 0.4121(12) 0.061(6) Uiso 0.60 d P .
O10W O 0.0895(21) -0.2051(23) 0.3692(11) 0.075(6) Uiso 0.75 d P .
O11W O 0.7462(23) -0.2799(24) 0.0109(12) 0.068(7) Uiso 0.65 d P .

loop_
_geom_bond_atom_site_label_1
_geom_bond_atom_site_label_2
_geom_bond_distance
_geom_bond_site_symmetry_2
_geom_bond_publ_flag
Pd1A N3A 2.090(12) . ?
Pd1A O12A 2.094(11) . ?
Pd1A S3A 2.257(4) . ?
Pd1A S2A 2.278(4) . ?
Pd1A Pd2A 3.0206(14) . ?
Pd1A Pd3A 3.2189(15) . ?
Pd2A O13A 2.068(10) . ?
Pd2A N1A 2.091(12) . ?
Pd2A S1A 2.258(4) . ?
Pd2A S3A 2.290(4) . ?
Pd2A Pd3A 3.2088(14) . ?
Pd3A O11A 2.067(10) . ?
Pd3A N2A 2.092(11) . ?
Pd3A S2A 2.253(4) . ?
Pd3A S1A 2.276(4) . ?
C11A O21A 1.236(11) . ?
C11A O11A 1.256(11) . ?
C11A C21A 1.535(11) . ?
O11A K1 2.795(11) . ?
O21A K1 2.893(10) . ?
C21A N1A 1.504(11) . ?
C21A C31A 1.531(12) . ?
N1A O2W 2.97(2) . ?
C31A C51A 1.520(12) . ?
C31A C41A 1.542(12) . ?
C31A S1A 1.830(14) . ?
C12A O22A 1.253(11) . ?
C12A O12A 1.257(11) . ?
C12A C22A 1.536(11) . ?
O22A K2 2.808(11) 1_455 ?
C22A N2A 1.495(11) . ?
C22A C32A 1.519(11) . ?
N2A Cl1 3.185(12) . ?
C32A C42A 1.519(12) . ?
C32A C52A 1.524(12) . ?
C32A S2A 1.871(12) . ?
C13A O23A 1.252(11) . ?
C13A O13A 1.253(11) . ?
C13A C23A 1.530(11) . ?
O13A K2 3.058(12) . ?
O23A K1 2.792(12) 1_545 ?
O23A K2 2.812(12) . ?
O23A O1W 2.89(2) . ?
C23A N3A 1.495(11) . ?
C23A C33A 1.516(12) . ?
N3A Cl1 3.262(13) 1_545 ?
C33A C53A 1.512(12) . ?
C33A C43A 1.523(12) . ?
C33A S3A 1.851(13) . ?
Pd1B N3B 2.070(12) . ?
Pd1B O12B 2.088(11) . ?
Pd1B S3B 2.259(4) . ?
Pd1B S2B 2.273(4) . ?
Pd1B Pd2B 3.017(2) . ?
Pd1B Pd3B 3.2259(13) . ?
Pd2B O13B 2.070(10) . ?
Pd2B N1B 2.092(12) . ?
Pd2B S1B 2.258(3) . ?
Pd2B S3B 2.289(4) . ?
Pd2B Pd3B 3.2137(14) . ?
Pd3B N2B 2.053(12) . ?
Pd3B O11B 2.058(10) . ?
Pd3B S2B 2.249(4) . ?
Pd3B S1B 2.277(4) . ?
C11B O21B 1.242(11) . ?
C11B O11B 1.253(11) . ?
C11B C21B 1.543(11) . ?
O11B K1 2.800(10) 1_656 ?
O21B K1 2.895(11) 1_656 ?
C21B N1B 1.506(11) . ?
C21B C31B 1.525(12) . ?
N1B O4W 2.98(2) 1_566 ?
C31B C51B 1.511(13) . ?
C31B C41B 1.539(12) . ?
C31B S1B 1.853(13) . ?
C12B O22B 1.245(11) . ?
C12B O12B 1.259(11) . ?
C12B C22B 1.540(11) . ?
O22B K2 2.799(11) 1_556 ?
C22B N2B 1.498(11) . ?
C22B C32B 1.521(12) . ?
N2B Cl2 3.194(11) 1_656 ?
C32B C52B 1.521(13) . ?
C32B C42B 1.530(12) . ?
C32B S2B 1.853(14) . ?
C13B O23B 1.246(11) . ?
C13B O13B 1.254(10) . ?
C13B C23B 1.540(11) . ?
O13B K2 3.063(12) 1_566 ?
O23B K1 2.812(12) 1_556 ?
O23B K2 2.822(11) 1_566 ?
O23B O6W 2.87(2) 1_566 ?
C23B N3B 1.506(11) . ?
C23B C33B 1.522(12) . ?
N3B Cl2 3.293(13) 1_556 ?
C33B C53B 1.522(12) . ?
C33B C43B 1.528(12) . ?
C33B S3B 1.852(12) . ?
Pd1C O12C 2.055(13) . ?
Pd1C N3C 2.058(13) . ?
Pd1C S3C 2.244(4) . ?
Pd1C S2C 2.270(5) . ?
Pd1C Pd2C 3.037(2) . ?
Pd1C Pd3C 3.139(2) . ?
Pd2C O13C 2.046(12) . ?
Pd2C N1C 2.058(14) . ?
Pd2C S1C 2.252(4) . ?
Pd2C S3C 2.275(4) . ?
Pd2C Pd3C 3.208(2) . ?
Pd3C O11C 2.059(13) . ?
Pd3C N2C 2.099(15) . ?
Pd3C S2C 2.265(5) . ?
Pd3C S1C 2.281(4) . ?
C11C O21C 1.246(13) . ?
C11C O11C 1.264(12) . ?
C11C C21C 1.537(12) . ?
O11C K5 3.36(3) 1_665 ?
O21C K5 2.73(3) 1_665 ?
O21C O9W 2.84(3) . ?
O21C K4 2.87(2) 1_665 ?
C21C N1C 1.497(12) . ?
C21C C31C 1.521(12) . ?
N1C O8W 2.95(3) . ?
C31C C51C 1.519(13) . ?
C31C C41C 1.529(13) . ?
C31C S1C 1.849(15) . ?
C12C O12C 1.244(12) . ?
C12C O22C 1.244(12) . ?
C12C C22C 1.528(12) . ?
O22C O3W 2.66(2) . ?
O22C K4 3.16(2) 1_565 ?
C22C N2C 1.496(12) . ?
C22C C32C 1.525(13) . ?
C32C C52C 1.515(13) . ?
C32C C42C 1.539(13) . ?
C32C S2C 1.85(2) . ?
C13C O23C 1.241(12) . ?
C13C O13C 1.250(11) . ?
C13C C23C 1.536(12) . ?
O23C O3W 2.77(2) 1_545 ?
O23C K4 2.81(2) . ?
O23C K5 3.40(2) . ?
C23C N3C 1.499(12) . ?
C23C C33C 1.509(12) . ?
N3C O9W 2.94(3) 1_455 ?
C33C C53C 1.507(13) . ?
C33C C43C 1.524(13) . ?
C33C S3C 1.88(2) . ?
Pd1D O12D 2.039(12) . ?
Pd1D N3D 2.106(13) . ?
Pd1D S3D 2.240(4) . ?
Pd1D S2D 2.269(4) . ?
Pd1D Pd2D 3.057(2) . ?
Pd1D Pd3D 3.171(2) . ?
Pd2D O13D 2.073(12) . ?
Pd2D N1D 2.089(13) . ?
Pd2D S1D 2.252(4) . ?
Pd2D S3D 2.278(4) . ?
Pd2D Pd3D 3.202(2) . ?
Pd3D N2D 2.057(15) . ?
Pd3D O11D 2.065(12) . ?
Pd3D S2D 2.272(4) . ?
Pd3D S1D 2.283(4) . ?
C11D O21D 1.246(12) . ?
C11D O11D 1.260(11) . ?
C11D C21D 1.547(11) . ?
O11D O10W 2.99(3) 1_665 ?
O11D K3 3.07(2) 1_665 ?
O21D O5W 2.87(2) . ?
O21D O8W 2.88(3) 1_565 ?
O21D K3 3.11(2) 1_665 ?
C21D N1D 1.498(12) . ?
C21D C31D 1.515(12) . ?
N1D O3W 2.86(2) . ?
C31D C51D 1.526(13) . ?
C31D C41D 1.526(13) . ?
C31D S1D 1.854(15) . ?
C12D O12D 1.247(12) . ?
C12D O22D 1.251(12) . ?
C12D C22D 1.529(12) . ?
O22D K5 2.98(2) 1_665 ?
C22D N2D 1.506(12) . ?
C22D C32D 1.517(12) . ?
N2D Cl4 3.15(2) 1_655 ?
C32D C42D 1.524(13) . ?
C32D C52D 1.525(13) . ?
C32D S2D 1.86(2) . ?
C13D O23D 1.243(12) . ?
C13D O13D 1.253(11) . ?
C13D C23D 1.544(11) . ?
O13D K4 3.13(2) 1_565 ?
O13D K5 3.24(2) 1_565 ?
O23D K5 2.78(3) 1_565 ?
O23D K3 2.90(2) . ?
O23D K4 3.00(2) 1_565 ?
C23D N3D 1.492(11) . ?
C23D C33D 1.524(12) . ?
C33D C53D 1.521(13) . ?
C33D C43D 1.528(13) . ?
C33D S3D 1.84(2) . ?
K1 O23A 2.792(12) 1_565 ?
K1 O11B 2.800(10) 1_454 ?
K1 O23B 2.812(12) 1_554 ?
K1 O21B 2.895(11) 1_454 ?
K1 Cl2 3.308(6) . ?
K1 Cl1 3.313(6) . ?
K2 O22B 2.799(11) 1_554 ?
K2 O22A 2.808(11) 1_655 ?
K2 O23B 2.822(11) 1_544 ?
K2 O6W 2.83(2) . ?
K2 O1W 2.84(2) . ?
K2 O13B 3.063(12) 1_544 ?
K3 O10W 2.81(3) . ?
K3 O9W 2.93(3) 1_455 ?
K3 O8W 2.94(3) 1_455 ?
K3 Cl4 3.06(2) 1_545 ?
K3 O11D 3.07(2) 1_445 ?
K3 O21D 3.11(2) 1_445 ?
K4 O21C 2.87(2) 1_445 ?
K4 O23D 3.00(2) 1_545 ?
K4 O13D 3.13(2) 1_545 ?
K4 O22C 3.16(2) 1_545 ?
K5 O21C 2.73(3) 1_445 ?
K5 O23D 2.78(3) 1_545 ?
K5 O22D 2.98(2) 1_445 ?
K5 O13D 3.24(2) 1_545 ?
K5 O11C 3.36(2) 1_445 ?
Cl1 O4W 3.12(2) 1_465 ?
Cl1 N3A 3.262(13) 1_565 ?
Cl2 O2W 3.13(2) . ?
Cl2 N2B 3.194(11) 1_454 ?
Cl2 N3B 3.293(12) 1_554 ?
Cl2 O7W 3.29(2) . ?
Cl3 O10W 3.04(3) 1_565 ?
Cl4 K3 3.06(2) 1_565 ?
Cl4 N2D 3.15(2) 1_455 ?
Cl5 O5W 3.27(2) . ?
O1W O4W 2.84(2) . ?
O1W O11W 2.93(3) . ?
O2W O6W 2.81(2) . ?
O3W O10W 2.76(3) 1_665 ?
O3W O23C 2.77(2) 1_565 ?
O4W N1B 2.98(2) 1_544 ?
O4W Cl1 3.12(2) 1_645 ?
O6W O23B 2.87(2) 1_544 ?
O6W O7W 2.97(3) . ?
O8W O21D 2.88(3) 1_545 ?
O8W K3 2.94(3) 1_655 ?
O9W K3 2.93(3) 1_655 ?
O9W N3C 2.94(3) 1_655 ?
O10W O3W 2.76(3) 1_445 ?
O10W O11D 2.99(3) 1_445 ?
O10W Cl3 3.04(3) 1_545 ?
